data_4116375
loop_
_publ_author_name
'Eaton, Philip E.'
'Pramod, Kakumanu'
'Emrick, Todd'
'Gilardi, Richard'

_publ_contact_author
;
      Richard Gilardi
      Laboratory for the Structure of Matter
      The Naval Research Laboratory, Code 6030
      Washington, D. C. ; USA 20375-5341
;
_publ_contact_author_email gilardi@nrl.navy.mil
_publ_contact_author_fax '202 767 6874'
_publ_contact_author_phone '202 404 2135'
_publ_section_title
;
 Building with Cubane-1,4-diyl. Synthesis of Aryl-Substituted Cubanes,
 p-[n]Cubyls, and Cubane-Separated Bis(arenes)1
;
_journal_coden_ASTM JACSAT
_journal_issue 17
_journal_name_full 'Journal of the American Chemical Society'
_journal_page_first 4111
_journal_page_last 4123
_journal_paper_doi 10.1021/ja983441f
_journal_volume 121
_journal_year 1999
_chemical_compound_source 'synthesis at U. of Chicago'
_chemical_formula_sum 'C30 H24'
_chemical_formula_weight 384.49
_chemical_name_common Phenyltercubyl
_space_group_IT_number 33
_symmetry_cell_setting orthorhombic
_symmetry_space_group_name_Hall 'P 2c -2n'
_symmetry_space_group_name_H-M 'P n a 21'
_atom_sites_solution_hydrogens geom
_atom_sites_solution_primary direct
_atom_sites_solution_secondary difmap
_audit_creation_method SHELXL
_cell_angle_alpha 90.00
_cell_angle_beta 90.00
_cell_angle_gamma 90.00
_cell_formula_units_Z 8
_cell_length_a 10.258(2)
_cell_length_b 6.0670(15)
_cell_length_c 62.852(17)
_cell_measurement_reflns_used 25
_cell_measurement_temperature 223(2)
_cell_measurement_theta_max 28.0
_cell_measurement_theta_min 10.35
_cell_volume 3911.6(16)
_computing_cell_refinement 'Siemens XSCANS'
_computing_data_collection 'Siemens XSCANS'
_computing_data_reduction 'Siemens SHELXTL'
_computing_molecular_graphics 'Siemens SHELXTL'
_computing_publication_material 'Siemens SHELXTL'
_computing_structure_refinement 'SHELXL-93 (Sheldrick, 1993)'
_computing_structure_solution 'SHELXS-86 (Sheldrick, 1990)'
_diffrn_ambient_temperature 223(2)
_diffrn_measurement_device 'Siemens P4'
_diffrn_measurement_method '\w scans'
_diffrn_radiation_monochromator graphite
_diffrn_radiation_source 'fine-focus sealed tube'
_diffrn_radiation_type CuK\a
_diffrn_radiation_wavelength 1.54178
_diffrn_reflns_av_R_equivalents 0.0000
_diffrn_reflns_av_sigmaI/netI 0.0949
_diffrn_reflns_limit_h_max 10
_diffrn_reflns_limit_h_min 0
_diffrn_reflns_limit_k_max 6
_diffrn_reflns_limit_k_min 0
_diffrn_reflns_limit_l_max 66
_diffrn_reflns_limit_l_min 0
_diffrn_reflns_number 2491
_diffrn_reflns_theta_max 55.11
_diffrn_reflns_theta_min 2.81
_diffrn_standards_decay_% 4.2
_diffrn_standards_interval_count 97
_diffrn_standards_number 3
_exptl_absorpt_coefficient_mu 0.555
_exptl_absorpt_correction_T_max na
_exptl_absorpt_correction_T_min na
_exptl_absorpt_correction_type none
_exptl_crystal_colour colorless
_exptl_crystal_density_diffrn 1.306
_exptl_crystal_description 'thin plate'
_exptl_crystal_F_000 1632
_exptl_crystal_size_max 0.60
_exptl_crystal_size_mid 0.20
_exptl_crystal_size_min 0.01
_refine_diff_density_max 0.349
_refine_diff_density_min -0.316
_refine_diff_density_rms 0.069
_refine_ls_abs_structure_details 'Flack H D (1983), Acta Cryst. A39, 876-881'
_refine_ls_abs_structure_Flack -9.99(928)
_refine_ls_extinction_coef none
_refine_ls_extinction_method none
_refine_ls_goodness_of_fit_all 1.050
_refine_ls_goodness_of_fit_obs 1.229
_refine_ls_hydrogen_treatment 'riding ideal'
_refine_ls_matrix_type full
_refine_ls_number_parameters 542
_refine_ls_number_reflns 2463
_refine_ls_number_restraints 672
_refine_ls_restrained_S_all 1.105
_refine_ls_restrained_S_obs 1.082
_refine_ls_R_factor_all 0.1793
_refine_ls_R_factor_obs 0.0900
_refine_ls_shift/esd_max -0.040
_refine_ls_shift/esd_mean 0.008
_refine_ls_structure_factor_coef Fsqd
_refine_ls_weighting_details 'w=1/[\s^2^(Fo^2^)+(0.1224P)^2^+15.9240P] where P=(Fo^2^+2Fc^2^)/3'
_refine_ls_weighting_scheme calc
_refine_ls_wR_factor_all 0.3269
_refine_ls_wR_factor_obs 0.2133
_reflns_number_observed 1250
_reflns_number_total 2491
_reflns_observed_criterion >2sigma(I)
_cod_data_source_file ja983441f_6.cif
_cod_data_source_block eat17lty
_cod_depositor_comments
;
The following automatic conversions were performed:

'_refine_ls_weighting_scheme' value 'calc
w=1/[\s^2^(Fo^2^)+(0.1224P)^2^+15.9240P] where P=(Fo^2^+2Fc^2^)/3'
was changed to 'calc'. New tag '_refine_ls_weighting_details' was
created. The value of the new tag was set to
'w=1/[\s^2^(Fo^2^)+(0.1224P)^2^+15.9240P] where P=(Fo^2^+2Fc^2^)/3'.

Automatic conversion script
Id: cif_fix_values 3143 2015-03-26 13:38:13Z robertas 
;
_cod_original_cell_volume 3911.4(16)
_cod_database_code 4116375

loop_
_symmetry_equiv_pos_as_xyz
'x, y, z'
'-x, -y, z+1/2'
'x+1/2, -y+1/2, z'
'-x+1/2, y+1/2, z+1/2'

loop_
_atom_site_aniso_label
_atom_site_aniso_U_11
_atom_site_aniso_U_22
_atom_site_aniso_U_33
_atom_site_aniso_U_23
_atom_site_aniso_U_13
_atom_site_aniso_U_12
C1 0.019(7) 0.064(11) 0.042(8) 0.009(7) 0.010(6) 0.003(8)
C2 0.039(10) 0.049(9) 0.054(10) 0.004(7) 0.001(8) 0.015(8)
C3 0.024(7) 0.051(10) 0.058(9) 0.008(8) 0.008(7) -0.016(8)
C4 0.023(7) 0.033(9) 0.057(8) 0.004(6) 0.006(6) 0.006(7)
C5 0.030(8) 0.051(11) 0.046(9) 0.004(8) 0.005(7) 0.003(8)
C6 0.019(7) 0.050(9) 0.051(9) 0.007(8) 0.012(7) 0.003(8)
C7 0.013(8) 0.037(8) 0.067(11) 0.000(7) 0.011(8) 0.004(6)
C8 0.018(7) 0.063(11) 0.057(10) 0.007(8) -0.004(6) 0.018(8)
C9 0.022(7) 0.039(9) 0.049(7) 0.003(6) 0.002(6) 0.004(7)
C10 0.031(9) 0.030(8) 0.056(10) -0.003(6) 0.011(8) 0.006(7)
C11 0.016(7) 0.041(9) 0.066(10) -0.005(8) 0.007(7) -0.004(8)
C12 0.025(7) 0.020(8) 0.056(7) 0.001(6) 0.000(6) 0.007(6)
C13 0.029(7) 0.034(9) 0.048(9) 0.004(7) 0.003(7) 0.006(7)
C14 0.020(7) 0.022(8) 0.051(9) 0.006(7) 0.006(6) 0.004(6)
C15 0.015(7) 0.024(7) 0.066(10) -0.001(7) 0.014(7) 0.001(6)
C16 0.019(7) 0.071(11) 0.039(8) 0.010(8) 0.000(6) 0.003(8)
C17 0.021(7) 0.033(9) 0.059(8) 0.003(6) 0.005(6) 0.009(7)
C18 0.025(8) 0.024(7) 0.072(11) 0.001(7) -0.006(8) 0.005(7)
C19 0.022(7) 0.028(7) 0.067(11) 0.012(8) -0.002(7) -0.006(7)
C20 0.017(7) 0.051(11) 0.055(9) 0.002(7) 0.001(7) 0.001(7)
C21 0.022(7) 0.052(10) 0.056(10) 0.005(8) -0.003(7) -0.002(7)
C22 0.027(7) 0.025(8) 0.060(9) -0.005(7) 0.017(7) 0.008(7)
C23 0.029(9) 0.019(7) 0.072(11) -0.008(7) 0.019(8) 0.006(7)
C24 0.025(7) 0.044(10) 0.057(9) 0.001(8) 0.007(7) 0.028(7)
C25 0.070(10) 0.079(11) 0.046(8) -0.001(7) 0.014(7) 0.020(9)
C26 0.111(13) 0.091(12) 0.045(9) 0.017(8) 0.023(9) 0.024(10)
C27 0.135(15) 0.124(13) 0.059(10) 0.020(10) 0.041(10) 0.040(11)
C28 0.118(13) 0.128(14) 0.060(11) 0.011(10) 0.034(10) 0.035(12)
C29 0.098(12) 0.112(13) 0.068(11) 0.005(10) 0.032(9) 0.035(11)
C30 0.089(11) 0.099(11) 0.064(10) 0.001(9) 0.029(9) 0.030(10)
C31 0.038(8) 0.052(11) 0.043(8) 0.008(7) -0.002(6) -0.003(8)
C32 0.035(8) 0.069(11) 0.041(9) 0.000(8) -0.003(7) -0.003(8)
C33 0.051(10) 0.040(9) 0.052(10) 0.002(7) -0.002(9) 0.006(8)
C34 0.025(8) 0.035(9) 0.048(7) 0.003(6) 0.003(6) -0.004(7)
C35 0.039(8) 0.046(10) 0.057(9) -0.001(8) -0.015(8) 0.006(8)
C36 0.037(9) 0.039(9) 0.064(11) 0.009(7) -0.023(8) 0.000(8)
C37 0.028(7) 0.074(12) 0.042(9) 0.009(8) 0.000(7) -0.009(8)
C38 0.051(9) 0.047(10) 0.054(10) -0.001(8) -0.007(8) 0.010(9)
C39 0.037(8) 0.031(9) 0.056(8) 0.010(6) -0.002(7) 0.000(7)
C40 0.034(7) 0.034(9) 0.038(8) 0.004(7) -0.007(7) -0.005(7)
C41 0.041(9) 0.029(8) 0.051(10) 0.008(7) -0.002(8) -0.006(7)
C42 0.027(8) 0.043(10) 0.046(7) 0.008(7) -0.006(6) -0.002(7)
C43 0.035(8) 0.035(8) 0.045(9) 0.001(7) -0.010(7) 0.002(8)
C44 0.029(9) 0.027(8) 0.063(10) 0.009(7) -0.009(8) -0.006(7)
C45 0.022(7) 0.053(11) 0.051(9) 0.008(8) -0.004(7) -0.003(7)
C46 0.035(8) 0.025(9) 0.058(10) 0.001(7) -0.003(7) 0.007(7)
C47 0.036(8) 0.024(8) 0.046(7) 0.001(6) -0.002(6) 0.001(7)
C48 0.031(7) 0.027(8) 0.056(9) -0.004(7) -0.007(7) 0.006(7)
C49 0.041(10) 0.037(8) 0.045(10) -0.001(7) -0.009(9) -0.007(8)
C50 0.039(9) 0.045(10) 0.050(9) 0.001(7) -0.008(7) -0.001(8)
C51 0.039(8) 0.046(9) 0.044(10) 0.006(8) -0.012(7) 0.013(8)
C52 0.036(9) 0.032(8) 0.047(9) -0.001(6) -0.010(8) 0.005(7)
C53 0.035(8) 0.046(10) 0.050(9) -0.005(7) -0.011(7) -0.006(8)
C54 0.033(8) 0.045(9) 0.062(10) -0.002(8) 0.002(7) 0.013(8)
C55 0.024(7) 0.057(10) 0.048(8) 0.005(7) 0.000(7) 0.011(7)
C56 0.060(11) 0.072(12) 0.063(11) -0.002(10) -0.014(9) -0.019(10)
C57 0.078(15) 0.071(14) 0.098(16) 0.005(12) -0.035(11) -0.009(12)
C58 0.073(14) 0.089(15) 0.084(14) 0.012(11) -0.024(11) 0.022(11)
C59 0.094(15) 0.055(12) 0.056(10) 0.015(9) 0.001(10) 0.020(10)
C60 0.057(11) 0.064(10) 0.046(9) 0.006(8) 0.006(8) 0.005(9)

loop_
_atom_site_label
_atom_site_type_symbol
_atom_site_fract_x
_atom_site_fract_y
_atom_site_fract_z
_atom_site_U_iso_or_equiv
_atom_site_thermal_displace_type
_atom_site_occupancy
_atom_site_calc_flag
_atom_site_refinement_flags
C1 C -0.0009(7) 0.4892(14) 0.1917 0.042(4) Uani 1 d DU
C2 C 0.0097(8) 0.6993(11) 0.17733(10) 0.047(4) Uani 1 d DU
H2A H -0.0239(8) 0.8456(11) 0.18101(10) 0.057 Uiso 1 calc R
C3 C 0.1555(7) 0.6442(13) 0.17261(12) 0.045(4) Uani 1 d DU
H3A H 0.2274(7) 0.7505(13) 0.17290(12) 0.054 Uiso 1 calc R
C4 C 0.1133(7) 0.5056(13) 0.15278(9) 0.038(4) Uani 1 d DU
C5 C -0.0327(7) 0.5609(15) 0.15759(7) 0.043(4) Uani 1 d DU
H5A H -0.0973(7) 0.6068(15) 0.14699(7) 0.051 Uiso 1 calc R
C6 C -0.0429(7) 0.3509(14) 0.17183(8) 0.040(4) Uani 1 d DU
H6A H -0.1148(7) 0.2445(14) 0.17151(8) 0.048 Uiso 1 calc R
C7 C 0.1030(8) 0.2959(11) 0.16714(11) 0.039(4) Uani 1 d DU
H7A H 0.1368(8) 0.1497(11) 0.16346(11) 0.047 Uiso 1 calc R
C8 C 0.1453(6) 0.4343(16) 0.18690(10) 0.046(4) Uani 1 d DU
H8A H 0.2098(6) 0.3886(16) 0.19751(10) 0.055 Uiso 1 calc R
C9 C 0.1731(7) 0.5061(13) 0.13129(9) 0.037(3) Uani 1 d DU
C10 C 0.1813(9) 0.7079(11) 0.11581(13) 0.039(4) Uani 1 d DU
H10A H 0.1471(9) 0.8555(11) 0.11879(13) 0.047 Uiso 1 calc R
C11 C 0.3270(7) 0.6526(13) 0.11108(13) 0.041(4) Uani 1 d DU
H11A H 0.3983(7) 0.7600(13) 0.11066(13) 0.049 Uiso 1 calc R
C12 C 0.2841(7) 0.5023(13) 0.09206(11) 0.034(3) Uani 1 d DU
C13 C 0.1384(7) 0.5583(15) 0.09690(11) 0.037(4) Uani 1 d DU
H13A H 0.0728(7) 0.5973(15) 0.08622(11) 0.045 Uiso 1 calc R
C14 C 0.1304(7) 0.3561(13) 0.11218(13) 0.031(3) Uani 1 d DU
H14A H 0.0592(7) 0.2486(13) 0.11254(13) 0.037 Uiso 1 calc R
C15 C 0.2763(8) 0.3010(11) 0.10754(13) 0.035(4) Uani 1 d DU
H15A H 0.3107(8) 0.1535(11) 0.10456(13) 0.042 Uiso 1 calc R
C16 C 0.3190(7) 0.4508(15) 0.12646(11) 0.043(4) Uani 1 d DU
H16A H 0.3847(7) 0.4121(15) 0.13716(11) 0.051 Uiso 1 calc R
C17 C 0.3442(7) 0.4951(13) 0.07071(9) 0.037(3) Uani 1 d DU
C18 C 0.3525(8) 0.6938(11) 0.05487(13) 0.040(4) Uani 1 d DU
H18A H 0.3170(8) 0.8414(11) 0.05749(13) 0.048 Uiso 1 calc R
C19 C 0.4988(7) 0.6405(13) 0.05062(13) 0.039(4) Uani 1 d DU
H19A H 0.5694(7) 0.7492(13) 0.05017(13) 0.047 Uiso 1 calc R
C20 C 0.4584(7) 0.4853(15) 0.03174(11) 0.041(4) Uani 1 d DU
H20A H 0.4997(7) 0.4820(15) 0.01769(11) 0.049 Uiso 1 calc R
C21 C 0.3121(7) 0.5396(16) 0.03615(11) 0.043(4) Uani 1 d DU
H21A H 0.2472(7) 0.5752(16) 0.02524(11) 0.052 Uiso 1 calc R
C22 C 0.3040(7) 0.3407(13) 0.05185(13) 0.037(4) Uani 1 d DU
H22A H 0.2334(7) 0.2320(13) 0.05227(13) 0.045 Uiso 1 calc R
C23 C 0.4507(8) 0.2873(11) 0.04754(14) 0.040(4) Uani 1 d DU
H23A H 0.4861(8) 0.1398(11) 0.04490(14) 0.048 Uiso 1 calc R
C24 C 0.4910(6) 0.4413(15) 0.06628(12) 0.042(4) Uani 1 d DU
H24A H 0.5561(6) 0.4057(15) 0.07717(12) 0.051 Uiso 1 calc R
C25 C -0.0568(8) 0.4735(19) 0.21343(13) 0.065(5) Uani 1 d DU
C26 C -0.0416(11) 0.2928(19) 0.2265(2) 0.083(6) Uani 1 d DU
H26A H 0.0175(11) 0.1844(19) 0.2225(2) 0.099 Uiso 1 calc R
C27 C -0.1092(13) 0.2642(22) 0.2453(2) 0.106(6) Uani 1 d DU
H27A H -0.0969(13) 0.1407(22) 0.2538(2) 0.127 Uiso 1 calc R
C28 C -0.1960(13) 0.4286(24) 0.2508(2) 0.102(6) Uani 1 d DU
H28A H -0.2428(13) 0.4133(24) 0.2634(2) 0.122 Uiso 1 calc R
C29 C -0.2170(13) 0.6144(23) 0.2386(2) 0.093(6) Uani 1 d DU
H29A H -0.2761(13) 0.7228(23) 0.2427(2) 0.111 Uiso 1 calc R
C30 C -0.1457(11) 0.6309(20) 0.2200(2) 0.084(5) Uani 1 d DU
H30A H -0.1580(11) 0.7545(20) 0.2115(2) 0.101 Uiso 1 calc R
C31 C -0.2542(7) 0.5284(14) 0.34311(11) 0.044(4) Uani 1 d DU
C32 C -0.1076(7) 0.5824(17) 0.34802(13) 0.048(4) Uani 1 d DU
H32A H -0.0431(7) 0.6302(17) 0.33749(13) 0.058 Uiso 1 calc R
C33 C -0.1502(9) 0.7172(11) 0.36791(14) 0.048(4) Uani 1 d DU
H33A H -0.1164(9) 0.8627(11) 0.37185(14) 0.057 Uiso 1 calc R
C34 C -0.1395(7) 0.5029(13) 0.38198(11) 0.036(4) Uani 1 d DU
C35 C -0.0973(8) 0.3702(14) 0.36191(14) 0.047(4) Uani 1 d DU
H35A H -0.0254(8) 0.2640(14) 0.36139(14) 0.057 Uiso 1 calc R
C36 C -0.2433(9) 0.3161(12) 0.35701(15) 0.047(4) Uani 1 d DU
H36A H -0.2770(9) 0.1706(12) 0.35306(15) 0.056 Uiso 1 calc R
C37 C -0.2852(7) 0.4502(17) 0.37715(12) 0.048(4) Uani 1 d DU
H37A H -0.3496(7) 0.4019(17) 0.38769(12) 0.057 Uiso 1 calc R
C38 C -0.2959(8) 0.6627(15) 0.36331(13) 0.051(4) Uani 1 d DU
H38A H -0.3679(8) 0.7689(15) 0.36387(13) 0.061 Uiso 1 calc R
C39 C -0.0788(8) 0.4908(13) 0.40337(11) 0.042(4) Uani 1 d DU
C40 C 0.0679(7) 0.5431(15) 0.40844(11) 0.036(3) Uani 1 d DU
H40A H 0.1344(7) 0.5812(15) 0.39785(11) 0.043 Uiso 1 calc R
C41 C 0.0248(8) 0.6926(11) 0.42727(13) 0.040(4) Uani 1 d DU
H41A H 0.0601(8) 0.8392(11) 0.43039(13) 0.048 Uiso 1 calc R
C42 C 0.0310(7) 0.4883(13) 0.44269(10) 0.038(4) Uani 1 d DU
C43 C 0.0735(7) 0.3402(13) 0.42363(13) 0.039(4) Uani 1 d DU
H43A H 0.1439(7) 0.2311(13) 0.42401(13) 0.046 Uiso 1 calc R
C44 C -0.0726(9) 0.2887(11) 0.41860(13) 0.040(4) Uani 1 d DU
H44A H -0.1079(9) 0.1421(11) 0.41547(13) 0.048 Uiso 1 calc R
C45 C -0.1148(7) 0.4375(15) 0.43774(11) 0.042(4) Uani 1 d DU
H45A H -0.1810(7) 0.3989(15) 0.44834(11) 0.050 Uiso 1 calc R
C46 C -0.1211(7) 0.6405(13) 0.42255(13) 0.039(4) Uani 1 d DU
H46A H -0.1916(7) 0.7495(13) 0.42221(13) 0.047 Uiso 1 calc R
C47 C 0.0903(7) 0.4907(12) 0.46411(11) 0.036(3) Uani 1 d DU
C48 C 0.2370(7) 0.5477(14) 0.46871(12) 0.038(4) Uani 1 d DU
H48A H 0.3028(7) 0.5809(14) 0.45786(12) 0.045 Uiso 1 calc R
C49 C 0.1942(9) 0.7065(11) 0.48687(14) 0.041(4) Uani 1 d DU
H49A H 0.2289(9) 0.8551(11) 0.48920(14) 0.049 Uiso 1 calc R
C50 C 0.2018(8) 0.5115(15) 0.50325(10) 0.045(4) Uani 1 d DU
H50A H 0.2421(8) 0.5191(15) 0.51737(10) 0.054 Uiso 1 calc R
C51 C 0.2443(7) 0.3536(13) 0.48491(14) 0.043(4) Uani 1 d DU
H51A H 0.3153(7) 0.2458(13) 0.48577(14) 0.052 Uiso 1 calc R
C52 C 0.0983(8) 0.2972(11) 0.48039(13) 0.038(4) Uani 1 d DU
H52A H 0.0637(8) 0.1485(11) 0.47807(13) 0.046 Uiso 1 calc R
C53 C 0.0559(7) 0.4561(16) 0.49871(11) 0.044(4) Uani 1 d DU
H53A H -0.0098(7) 0.4227(16) 0.50956(11) 0.052 Uiso 1 calc R
C54 C 0.0483(7) 0.6503(13) 0.48249(13) 0.047(4) Uani 1 d DU
H54A H -0.0227(7) 0.7581(13) 0.48164(13) 0.056 Uiso 1 calc R
C55 C -0.3225(10) 0.5535(16) 0.32244(15) 0.043(4) Uani 1 d DU
C56 C -0.4166(14) 0.4104(21) 0.3150(2) 0.065(5) Uani 1 d DU
H56A H -0.4333(14) 0.2833(21) 0.3228(2) 0.078 Uiso 1 calc R
C57 C -0.4872(17) 0.4452(25) 0.2966(3) 0.083(7) Uani 1 d DU
H57A H -0.5462(17) 0.3415(25) 0.2916(3) 0.099 Uiso 1 calc R
C58 C -0.4656(16) 0.6420(26) 0.2862(2) 0.082(6) Uani 1 d DU
H58A H -0.5129(16) 0.6705(26) 0.2738(2) 0.098 Uiso 1 calc R
C59 C -0.3774(16) 0.7985(23) 0.2930(2) 0.068(5) Uani 1 d DU
H59A H -0.3639(16) 0.9291(23) 0.2856(2) 0.082 Uiso 1 calc R
C60 C -0.3104(13) 0.7511(20) 0.3115(2) 0.056(4) Uani 1 d DU
H60A H -0.2541(13) 0.8573(20) 0.3169(2) 0.067 Uiso 1 calc R

loop_
_atom_type_symbol
_atom_type_description
_atom_type_scat_dispersion_real
_atom_type_scat_dispersion_imag
_atom_type_scat_source
C C 0.0181 0.0091 'International Tables Vol C Tables 4.2.6.8 and 6.1.1.4'
H H 0.0000 0.0000 'International Tables Vol C Tables 4.2.6.8 and 6.1.1.4'

loop_
_geom_angle_atom_site_label_1
_geom_angle_atom_site_label_2
_geom_angle_atom_site_label_3
_geom_angle
_geom_angle_publ_flag
C25 C1 C6 126.4(6) yes
C25 C1 C8 122.2(4) yes
C6 C1 C8 89.77(15) yes
C25 C1 C2 127.6(6) ?
C6 C1 C2 89.78(15) ?
C8 C1 C2 89.74(15) ?
C5 C2 C3 90.0(2) ?
C5 C2 C1 90.0(2) ?
C3 C2 C1 90.1(2) ?
C2 C3 C8 90.07(15) ?
C2 C3 C4 90.1(2) ?
C8 C3 C4 90.1(2) ?
C9 C4 C7 123.7(5) yes
C9 C4 C3 127.6(5) yes
C7 C4 C3 89.8(2) ?
C9 C4 C5 124.8(5) yes
C7 C4 C5 89.91(15) ?
C3 C4 C5 89.72(15) ?
C2 C5 C6 90.1(2) ?
C2 C5 C4 90.1(2) ?
C6 C5 C4 90.0(2) ?
C5 C6 C7 90.10(15) ?
C5 C6 C1 90.1(2) ?
C7 C6 C1 90.1(2) ?
C8 C7 C6 90.04(15) ?
C8 C7 C4 90.2(2) ?
C6 C7 C4 90.0(2) ?
C7 C8 C3 90.0(2) ?
C7 C8 C1 90.1(2) ?
C3 C8 C1 90.1(2) ?
C4 C9 C16 124.9(5) yes
C4 C9 C10 126.1(5) yes
C16 C9 C10 89.8(2) ?
C4 C9 C14 125.5(5) yes
C16 C9 C14 89.7(2) ?
C10 C9 C14 89.6(2) ?
C13 C10 C11 90.0(2) ?
C13 C10 C9 90.2(2) ?
C11 C10 C9 90.1(2) ?
C10 C11 C16 90.0(2) ?
C10 C11 C12 90.1(2) ?
C16 C11 C12 90.1(2) ?
C17 C12 C13 125.6(5) yes
C17 C12 C15 124.3(5) yes
C13 C12 C15 90.0(2) ?
C17 C12 C11 126.4(5) yes
C13 C12 C11 89.6(2) ?
C15 C12 C11 89.7(2) ?
C10 C13 C14 90.2(2) ?
C10 C13 C12 90.3(2) ?
C14 C13 C12 90.0(2) ?
C13 C14 C15 90.2(2) ?
C13 C14 C9 90.0(2) ?
C15 C14 C9 90.0(2) ?
C16 C15 C14 90.1(2) ?
C16 C15 C12 90.3(2) ?
C14 C15 C12 89.9(2) ?
C15 C16 C11 89.9(2) ?
C15 C16 C9 90.2(2) ?
C11 C16 C9 90.1(2) ?
C12 C17 C22 126.6(5) yes
C12 C17 C24 124.7(5) yes
C22 C17 C24 89.7(2) ?
C12 C17 C18 125.3(5) yes
C22 C17 C18 89.6(2) ?
C24 C17 C18 89.7(2) ?
C19 C18 C21 90.1(2) ?
C19 C18 C17 90.1(2) ?
C21 C18 C17 90.2(2) ?
C18 C19 C24 90.2(2) ?
C18 C19 C20 90.0(2) ?
C24 C19 C20 89.9(2) ?
C23 C20 C21 90.0(2) ?
C23 C20 C19 89.7(2) ?
C21 C20 C19 89.6(2) ?
C18 C21 C20 90.3(2) ?
C18 C21 C22 90.0(2) ?
C20 C21 C22 90.0(2) ?
C21 C22 C23 90.0(2) ?
C21 C22 C17 90.1(2) ?
C23 C22 C17 90.1(2) ?
C24 C23 C20 90.3(2) ?
C24 C23 C22 90.0(2) ?
C20 C23 C22 90.0(2) ?
C23 C24 C19 90.1(2) ?
C23 C24 C17 90.2(2) ?
C19 C24 C17 90.0(2) ?
C26 C25 C30 116.3(7) ?
C26 C25 C1 123.8(7) yes
C30 C25 C1 119.1(7) yes
C25 C26 C27 123.6(7) ?
C26 C27 C28 116.6(7) ?
C29 C28 C27 123.5(7) ?
C28 C29 C30 116.5(7) ?
C29 C30 C25 123.5(7) ?
C55 C31 C36 127.5(6) yes
C55 C31 C38 121.7(5) yes
C36 C31 C38 89.7(2) ?
C55 C31 C32 127.1(6) yes
C36 C31 C32 89.7(2) ?
C38 C31 C32 89.6(2) ?
C33 C32 C35 90.2(2) ?
C33 C32 C31 89.9(2) ?
C35 C32 C31 90.1(2) ?
C32 C33 C38 90.5(2) ?
C32 C33 C34 89.9(2) ?
C38 C33 C34 89.8(2) ?
C39 C34 C35 126.3(5) yes
C39 C34 C37 124.7(5) yes
C35 C34 C37 90.2(2) ?
C39 C34 C33 125.3(6) yes
C35 C34 C33 89.5(2) ?
C37 C34 C33 89.6(2) ?
C34 C35 C32 90.4(2) ?
C34 C35 C36 90.1(2) ?
C32 C35 C36 89.9(2) ?
C31 C36 C35 90.3(2) ?
C31 C36 C37 90.2(2) ?
C35 C36 C37 89.7(2) ?
C34 C37 C38 90.4(2) ?
C34 C37 C36 90.1(2) ?
C38 C37 C36 89.9(2) ?
C33 C38 C37 90.2(2) ?
C33 C38 C31 89.9(2) ?
C37 C38 C31 90.1(2) ?
C34 C39 C44 127.8(5) yes
C34 C39 C46 123.5(5) yes
C44 C39 C46 89.7(2) ?
C34 C39 C40 125.1(5) yes
C44 C39 C40 89.7(2) ?
C46 C39 C40 89.5(2) ?
C41 C40 C43 90.3(2) ?
C41 C40 C39 90.0(2) ?
C43 C40 C39 90.0(2) ?
C40 C41 C46 90.6(2) ?
C40 C41 C42 89.9(2) ?
C46 C41 C42 89.8(2) ?
C47 C42 C45 125.4(5) yes
C47 C42 C43 126.2(5) yes
C45 C42 C43 90.1(2) ?
C47 C42 C41 124.7(5) yes
C45 C42 C41 89.7(2) ?
C43 C42 C41 89.5(2) ?
C40 C43 C42 90.3(2) ?
C40 C43 C44 89.9(2) ?
C42 C43 C44 90.1(2) ?
C39 C44 C43 90.3(2) ?
C39 C44 C45 90.4(2) ?
C43 C44 C45 89.7(2) ?
C42 C45 C46 90.3(2) ?
C42 C45 C44 90.1(2) ?
C46 C45 C44 89.8(2) ?
C41 C46 C45 90.2(2) ?
C41 C46 C39 89.9(2) ?
C45 C46 C39 90.1(2) ?
C42 C47 C52 127.7(5) yes
C42 C47 C54 124.4(5) yes
C52 C47 C54 89.8(2) ?
C42 C47 C48 124.3(5) yes
C52 C47 C48 89.7(2) ?
C54 C47 C48 89.5(2) ?
C49 C48 C51 90.1(2) ?
C49 C48 C47 90.0(2) ?
C51 C48 C47 90.0(2) ?
C48 C49 C54 90.3(2) ?
C48 C49 C50 90.0(2) ?
C54 C49 C50 89.9(2) ?
C53 C50 C51 90.0(2) ?
C53 C50 C49 89.7(2) ?
C51 C50 C49 89.6(2) ?
C48 C51 C50 90.3(2) ?
C48 C51 C52 90.1(2) ?
C50 C51 C52 90.1(2) ?
C47 C52 C51 90.3(2) ?
C47 C52 C53 90.2(2) ?
C51 C52 C53 89.9(2) ?
C54 C53 C50 90.3(2) ?
C54 C53 C52 89.9(2) ?
C50 C53 C52 90.0(2) ?
C49 C54 C53 90.1(2) ?
C49 C54 C47 90.1(2) ?
C53 C54 C47 90.1(2) ?
C56 C55 C60 116.1(7) ?
C56 C55 C31 124.2(8) yes
C60 C55 C31 118.7(7) yes
C55 C56 C57 123.6(8) ?
C56 C57 C58 116.6(8) ?
C57 C58 C59 123.3(8) ?
C60 C59 C58 116.5(8) ?
C59 C60 C55 123.5(8) ?

loop_
_geom_bond_atom_site_label_1
_geom_bond_atom_site_label_2
_geom_bond_distance
_geom_bond_publ_flag
C1 C6 1.564(3) yes
C1 C8 1.565(3) yes
C1 C2 1.566(3) yes
C2 C5 1.560(3) yes
C2 C3 1.560(3) yes
C3 C8 1.562(3) yes
C3 C4 1.564(3) yes
C4 C7 1.563(3) yes
C4 C5 1.565(3) yes
C5 C6 1.561(3) yes
C6 C7 1.562(3) yes
C7 C8 1.561(3) yes
C1 C25 1.485(8) yes
C4 C9 1.484(6) yes
C9 C16 1.563(4) ?
C9 C10 1.566(4) ?
C9 C14 1.569(4) ?
C10 C13 1.559(4) ?
C10 C11 1.560(4) ?
C11 C16 1.562(4) ?
C11 C12 1.566(4) ?
C12 C17 1.477(6) yes
C12 C13 1.563(4) ?
C12 C15 1.563(4) ?
C13 C14 1.560(4) ?
C14 C15 1.561(4) ?
C15 C16 1.560(4) ?
C17 C22 1.566(4) ?
C17 C24 1.566(4) ?
C17 C18 1.566(4) ?
C18 C19 1.558(4) ?
C18 C21 1.559(4) ?
C19 C24 1.561(4) ?
C19 C20 1.570(4) ?
C20 C23 1.561(4) ?
C20 C21 1.561(4) ?
C21 C22 1.561(4) ?
C22 C23 1.562(4) ?
C23 C24 1.560(4) ?
C25 C26 1.380(5) yes
C25 C30 1.384(5) yes
C26 C27 1.380(5) yes
C27 C28 1.381(5) yes
C28 C29 1.381(5) yes
C29 C30 1.381(5) yes
C31 C55 1.484(8) yes
C31 C36 1.560(4) ?
C31 C38 1.568(4) ?
C31 C32 1.569(4) ?
C32 C33 1.557(4) ?
C32 C35 1.559(4) ?
C33 C38 1.558(4) ?
C33 C34 1.576(4) ?
C34 C39 1.483(6) yes
C34 C35 1.558(4) ?
C34 C37 1.558(4) ?
C35 C36 1.564(4) ?
C36 C37 1.565(4) ?
C37 C38 1.560(4) ?
C39 C44 1.557(4) ?
C39 C46 1.571(4) ?
C39 C40 1.571(4) ?
C40 C41 1.556(4) ?
C40 C43 1.559(4) ?
C41 C46 1.558(4) ?
C41 C42 1.574(4) ?
C42 C47 1.477(6) yes
C42 C45 1.559(4) ?
C42 C43 1.560(4) ?
C43 C44 1.564(4) ?
C44 C45 1.565(4) ?
C45 C46 1.560(4) ?
C47 C52 1.560(4) ?
C47 C54 1.568(4) ?
C47 C48 1.571(4) ?
C48 C49 1.557(4) ?
C48 C51 1.559(4) ?
C49 C54 1.560(4) ?
C49 C50 1.570(4) ?
C50 C53 1.561(4) ?
C50 C51 1.561(4) ?
C51 C52 1.562(4) ?
C52 C53 1.564(4) ?
C53 C54 1.560(4) ?
C55 C56 1.379(6) ?
C55 C60 1.387(6) ?
C56 C57 1.380(6) ?
C57 C58 1.381(6) ?
C58 C59 1.382(6) ?
C59 C60 1.380(6) ?
